data_2018863
loop_
_publ_author_name
'Dehnicke, K.'
'Ruangsuttinarupap, S.'
'Willing, W.'
'Mueller, U.'

_publ_section_title
;
 Cyclopentaazathienium-tetrachloroaurat
;
_journal_name_full 'Acta Crystallographica C (39,1983-)'
_journal_page_first 1263
_journal_page_last 1264
_journal_volume 42
_journal_year 1986
_chemical_formula_sum 'Au Cl4 N5 S5'
_chemical_name_systematic '(S5 N5) (Au Cl4)'
_space_group_IT_number 11
_symmetry_space_group_name_Hall '-P 2yb'
_symmetry_space_group_name_H-M 'P 1 21/m 1'
_cell_angle_alpha 90
_cell_angle_beta 99.51
_cell_angle_gamma 90
_cell_formula_units_Z 2
_cell_length_a 5.34
_cell_length_b 11.997
_cell_length_c 10.16
_cell_volume 641.945
_citation_journal_id_ASTM ACSCEE
_cod_data_source_file gold_139.cif
_cod_data_source_block Au1Cl4N5S5
_cod_original_cell_volume 641.9447
_cod_original_formula_sum 'Au1 Cl4 N5 S5'
_cod_database_code 2018863

loop_
_symmetry_equiv_pos_as_xyz
x,y,z
-x,y+1/2,-z
-x,-y,-z
x,-y-1/2,z

loop_
_atom_site_label
_atom_site_type_symbol
_atom_site_fract_x
_atom_site_fract_y
_atom_site_fract_z
_atom_site_occupancy
_atom_site_U_iso_or_equiv
S3 S 0.3371 0.25 0.9637 1 0.0
Cl1 Cl 0.384 0.1155 0.4197 1 0.0
Cl2 Cl -0.0728 0.1157 0.17 1 0.0
S2 S 0.5851 0.0629 0.8308 1 0.0
N1 N 1.007 0.25 0.611 1 0.0
N3 N 0.425 0.1341 0.9151 1 0.0
Au1 Au 0.1549 0.25 0.29616 1 0.0
S1 S 0.927 0.1293 0.6495 1 0.0
N2 N 0.741 0.1397 0.753 1 0.0
